data_9012471
loop_
_publ_author_name
'Meyer, L.'
'Barrett, C. S.'
'Greer, S. C.'

_publ_section_title
;
 Crystal structure of alpha-fluorine
 Sample: at T = 23 K
 Note: alpha phase, stable between T = 0 K & 45.6 K
;
_journal_name_full 'Journal of Chemical Physics'
_journal_page_first 1902
_journal_page_last 1907
_journal_paper_doi 10.1063/1.1670323
_journal_volume 49
_journal_year 1968
_chemical_compound_source Synthetic
_chemical_formula_sum F2
_chemical_name_mineral Fluorine
_space_group_IT_number 12
_symmetry_space_group_name_Hall '-C 2y'
_symmetry_space_group_name_H-M 'C 1 2/m 1'
_cell_angle_alpha 90
_cell_angle_beta 134.66
_cell_angle_gamma 90
_cell_length_a 5.50
_cell_length_b 3.28
_cell_length_c 10.01
_cell_formula_units_Z 4
_cell_volume 128.445
_database_code_amcsd 0012990
_diffrn_ambient_temperature 23
_exptl_crystal_density_diffrn 1.965
_cod_database_code 9012471

loop_
_space_group_symop_operation_xyz
x,y,z
1/2+x,1/2+y,z
x,-y,z
1/2+x,1/2-y,z
-x,y,-z
1/2-x,1/2+y,-z
-x,-y,-z
1/2-x,1/2-y,-z

loop_
_atom_site_label
_atom_site_fract_x
_atom_site_fract_y
_atom_site_fract_z
_atom_site_U_iso_or_equiv
F1 0.15000 0.00000 0.09960 0.07599
F2 0.10500 0.00000 0.60000 0.07599

loop_
_cod_related_entry_id
_cod_related_entry_database
_cod_related_entry_code
1 ChemSpider 22932
2 AMCSD 0012990
